data_4089603
loop_
_publ_author_name
'Bleeke, John R.'
'Anutrasakda, Wipark'
'Rath, Nigam P.'

_publ_section_title
;
 Synthesis, Spectroscopy, Structure, and Reactivity of
 Azapentadienyl-Rhodium-Phosphine and Azapentadienyl-Iridium-Phosphine
 Complexes1
;
_journal_issue 21
_journal_name_full Organometallics
_journal_page_first 6410
_journal_paper_doi 10.1021/om400765h
_journal_volume 32
_journal_year 2013
_chemical_formula_moiety 'C11 H28 F6 O6 P3 Rh S2, C H2 Cl2'
_chemical_formula_sum 'C12 H30 Cl2 F6 O6 P3 Rh S2'
_chemical_formula_weight 715.20
_space_group_crystal_system monoclinic
_space_group_IT_number 14
_space_group_name_Hall '-P 2ybc'
_space_group_name_H-M_alt 'P 1 21/c 1'
_atom_sites_solution_hydrogens mixed
_audit_creation_method SHELXL-2012
_cell_angle_alpha 90
_cell_angle_beta 97.805(2)
_cell_angle_gamma 90
_cell_formula_units_Z 4
_cell_length_a 12.7978(6)
_cell_length_b 9.0318(4)
_cell_length_c 24.2555(11)
_cell_measurement_reflns_used 9964
_cell_measurement_temperature 100(2)
_cell_measurement_theta_max 34.02
_cell_measurement_theta_min 2.41
_cell_volume 2777.7(2)
_computing_cell_refinement 'Bruker SAINT'
_computing_data_collection 'Bruker APEX2'
_computing_data_reduction 'Bruker SAINT'
_computing_molecular_graphics 'Bruker SHELXTL'
_computing_publication_material 'Bruker SHELXTL'
_computing_structure_refinement 'SHELXL-2012 (Sheldrick, 2012)'
_computing_structure_solution 'SHELXS-97 (Sheldrick, 2008)'
_diffrn_ambient_temperature 100(2)
_diffrn_measured_fraction_theta_full 0.999
_diffrn_measured_fraction_theta_max 0.998
_diffrn_measurement_device_type 'Bruker APEX-II CCD'
_diffrn_measurement_method '\f and \w scans'
_diffrn_radiation_type MoK\a
_diffrn_radiation_wavelength 0.71073
_diffrn_reflns_av_R_equivalents 0.0428
_diffrn_reflns_av_unetI/netI 0.0350
_diffrn_reflns_Laue_measured_fraction_full 0.999
_diffrn_reflns_Laue_measured_fraction_max 0.998
_diffrn_reflns_limit_h_max 20
_diffrn_reflns_limit_h_min -20
_diffrn_reflns_limit_k_max 14
_diffrn_reflns_limit_k_min -14
_diffrn_reflns_limit_l_max 38
_diffrn_reflns_limit_l_min -37
_diffrn_reflns_number 55949
_diffrn_reflns_point_group_measured_fraction_full 0.999
_diffrn_reflns_point_group_measured_fraction_max 0.998
_diffrn_reflns_theta_full 25.242
_diffrn_reflns_theta_max 34.275
_diffrn_reflns_theta_min 2.171
_exptl_absorpt_coefficient_mu 1.195
_exptl_absorpt_correction_T_max 0.8543
_exptl_absorpt_correction_T_min 0.6668
_exptl_absorpt_correction_type multi-scan
_exptl_absorpt_process_details 'sadabs v2008/1'
_exptl_crystal_colour yellow
_exptl_crystal_density_diffrn 1.710
_exptl_crystal_density_meas ?
_exptl_crystal_description rod
_exptl_crystal_F_000 1440
_exptl_crystal_size_max 0.369
_exptl_crystal_size_mid 0.224
_exptl_crystal_size_min 0.136
_refine_diff_density_max 1.061
_refine_diff_density_min -0.752
_refine_diff_density_rms 0.097
_refine_ls_extinction_method none
_refine_ls_goodness_of_fit_ref 1.027
_refine_ls_hydrogen_treatment mixed
_refine_ls_matrix_type full
_refine_ls_number_parameters 355
_refine_ls_number_reflns 11538
_refine_ls_number_restraints 48
_refine_ls_restrained_S_all 1.043
_refine_ls_R_factor_all 0.0397
_refine_ls_R_factor_gt 0.0285
_refine_ls_shift/su_max 0.006
_refine_ls_shift/su_mean 0.000
_refine_ls_structure_factor_coef Fsqd
_refine_ls_weighting_details
; 
 w=1/[\s^2^(Fo^2^)+(0.0266P)^2^+0.9783P] 
 where P=(Fo^2^+2Fc^2^)/3 
;
_refine_ls_weighting_scheme calc
_refine_ls_wR_factor_gt 0.0594
_refine_ls_wR_factor_ref 0.0635
_reflns_Friedel_coverage 0.000
_reflns_number_gt 9578
_reflns_number_total 11538
_reflns_threshold_expression 'I > 2\s(I)'
_cod_data_source_file om400765h_si_002.cif
_cod_data_source_block j25112
_cod_depositor_comments
;
The following automatic conversions were performed:

data item '_exptl_crystal_density_meas' value 'no' was changed to '?'
-- the value is perceived as not measured.

Automatic conversion script
Id: cif_fix_values 6909 2019-04-08 15:41:33Z antanas 
;
_cod_original_sg_symbol_H-M 'P 21/c'
_cod_database_code 4089603
_shelx_space_group_comment
; 
The symmetry employed for this shelxl refinement is uniquely defined 
by the following loop, which should always be used as a source of 
symmetry information in preference to the above space-group names. 
They are only intended as comments. 
;
_shelx_estimated_absorpt_t_min 0.667
_shelx_estimated_absorpt_t_max 0.854
_shelxl_version_number 2012-6

loop_
_space_group_symop_operation_xyz
'x, y, z'
'-x, y+1/2, -z+1/2'
'-x, -y, -z'
'x, -y-1/2, z-1/2'

loop_
_atom_site_label
_atom_site_type_symbol
_atom_site_fract_x
_atom_site_fract_y
_atom_site_fract_z
_atom_site_U_iso_or_equiv
_atom_site_adp_type
_atom_site_occupancy
_atom_site_site_symmetry_order
_atom_site_calc_flag
_atom_site_refinement_flags_posn
_atom_site_refinement_flags_adp
_atom_site_refinement_flags_occupancy
_atom_site_disorder_assembly
_atom_site_disorder_group
Rh1 Rh 0.22081(2) 0.43134(2) 0.81685(2) 0.00830(3) Uani 1 1 d . . . . .
H1 H 0.1373(15) 0.337(2) 0.7905(9) 0.024(5) Uiso 1 1 d . . . . .
P1 P 0.30778(3) 0.30690(4) 0.75847(2) 0.01140(7) Uani 1 1 d . . . . .
P2 P 0.26765(3) 0.26633(4) 0.89209(2) 0.01249(7) Uani 1 1 d . . . . .
P3 P 0.16851(3) 0.61772(4) 0.75143(2) 0.01056(6) Uani 1 1 d . . . . .
S1 S 0.00872(3) 0.50734(4) 0.87190(2) 0.01191(6) Uani 1 1 d . . . . .
F1 F 0.03816(8) 0.62948(12) 0.97067(4) 0.0254(2) Uani 1 1 d . . . . .
F2 F -0.00897(9) 0.78215(11) 0.90387(4) 0.0260(2) Uani 1 1 d . . . . .
F3 F -0.12254(8) 0.63252(13) 0.93069(5) 0.0296(2) Uani 1 1 d . . . . .
O1 O 0.12050(8) 0.54222(11) 0.87075(4) 0.01259(19) Uani 1 1 d . . . . .
O2 O -0.00952(9) 0.36706(12) 0.89683(5) 0.0191(2) Uani 1 1 d . . . . .
O3 O -0.05956(9) 0.54307(13) 0.82155(5) 0.0186(2) Uani 1 1 d . . . . .
C1 C -0.02268(12) 0.64588(17) 0.92225(6) 0.0164(3) Uani 1 1 d . . . . .
C11 C 0.25857(13) 0.31649(17) 0.68506(6) 0.0176(3) Uani 1 1 d . . . . .
H11A H 0.1874 0.2744 0.6785 0.026 Uiso 1 1 calc R U . . .
H11B H 0.3053 0.2602 0.6640 0.026 Uiso 1 1 calc R U . . .
H11C H 0.2564 0.4201 0.6729 0.026 Uiso 1 1 calc R U . . .
C12 C 0.44385(12) 0.3634(2) 0.76349(7) 0.0233(3) Uani 1 1 d . . . . .
H12A H 0.4474 0.4690 0.7548 0.035 Uiso 1 1 calc R U . . .
H12B H 0.4791 0.3061 0.7371 0.035 Uiso 1 1 calc R U . . .
H12C H 0.4790 0.3456 0.8014 0.035 Uiso 1 1 calc R U . . .
C13 C 0.31017(14) 0.10702(17) 0.76488(7) 0.0210(3) Uani 1 1 d . . . . .
H13A H 0.3421 0.0794 0.8025 0.031 Uiso 1 1 calc R U . . .
H13B H 0.3518 0.0649 0.7376 0.031 Uiso 1 1 calc R U . . .
H13C H 0.2380 0.0686 0.7580 0.031 Uiso 1 1 calc R U . . .
C21 C 0.40594(13) 0.2145(2) 0.90580(7) 0.0224(3) Uani 1 1 d . . . . .
H21A H 0.4241 0.1528 0.8753 0.034 Uiso 1 1 calc R U . . .
H21B H 0.4186 0.1588 0.9407 0.034 Uiso 1 1 calc R U . . .
H21C H 0.4497 0.3040 0.9088 0.034 Uiso 1 1 calc R U . . .
C22 C 0.24960(13) 0.35425(19) 0.95723(6) 0.0196(3) Uani 1 1 d . . . . .
H22A H 0.2861 0.4499 0.9601 0.029 Uiso 1 1 calc R U . . .
H22B H 0.2788 0.2907 0.9883 0.029 Uiso 1 1 calc R U . . .
H22C H 0.1742 0.3697 0.9585 0.029 Uiso 1 1 calc R U . . .
C23 C 0.19660(14) 0.09369(18) 0.89461(7) 0.0232(3) Uani 1 1 d . . . . .
H23A H 0.1211 0.1142 0.8930 0.035 Uiso 1 1 calc R U . . .
H23B H 0.2219 0.0416 0.9293 0.035 Uiso 1 1 calc R U . . .
H23C H 0.2084 0.0318 0.8628 0.035 Uiso 1 1 calc R U . . .
C31 C 0.11972(13) 0.77833(16) 0.78450(7) 0.0173(3) Uani 1 1 d . . . . .
H31A H 0.0521 0.7544 0.7970 0.026 Uiso 1 1 calc R U . . .
H31B H 0.1100 0.8603 0.7578 0.026 Uiso 1 1 calc R U . . .
H31C H 0.1707 0.8073 0.8166 0.026 Uiso 1 1 calc R U . . .
C32 C 0.06048(12) 0.57782(17) 0.69723(7) 0.0184(3) Uani 1 1 d . . . . .
H32A H 0.0799 0.4952 0.6745 0.028 Uiso 1 1 calc R U . . .
H32B H 0.0453 0.6655 0.6737 0.028 Uiso 1 1 calc R U . . .
H32C H -0.0023 0.5511 0.7141 0.028 Uiso 1 1 calc R U . . .
C33 C 0.26879(12) 0.70394(17) 0.71562(7) 0.0165(3) Uani 1 1 d . . . . .
H33A H 0.3222 0.7505 0.7429 0.025 Uiso 1 1 calc R U . . .
H33B H 0.2360 0.7793 0.6898 0.025 Uiso 1 1 calc R U . . .
H33C H 0.3022 0.6285 0.6948 0.025 Uiso 1 1 calc R U . . .
O4 O 0.34596(9) 0.57081(13) 0.86583(5) 0.0197(2) Uani 1 1 d D . . . .
S2 S 0.42231(3) 0.68892(4) 0.86408(2) 0.01160(9) Uani 0.9439(13) 1 d D . P A 1
F4 F 0.52965(12) 0.84019(16) 0.94384(6) 0.0421(4) Uani 0.9439(13) 1 d D U P A 1
F5 F 0.37027(13) 0.78866(17) 0.95702(6) 0.0467(4) Uani 0.9439(13) 1 d D . P A 1
F6 F 0.4898(2) 0.62102(16) 0.96754(6) 0.0363(4) Uani 0.9439(13) 1 d D . P A 1
O5 O 0.3799(9) 0.8239(8) 0.8390(4) 0.0259(3) Uani 0.9439(13) 1 d D . P A 1
O6 O 0.52013(10) 0.64024(16) 0.84793(6) 0.0265(3) Uani 0.9439(13) 1 d D . P A 1
C2 C 0.45425(13) 0.73685(18) 0.93705(7) 0.0223(4) Uani 0.9439(13) 1 d D . P A 1
S2' S 0.3668(6) 0.7214(5) 0.8830(2) 0.0195(18) Uani 0.0561(13) 1 d D . P A 2
F4' F 0.493(2) 0.838(2) 0.9411(12) 0.0421(4) Uani 0.0561(13) 1 d D U P A 2
F5' F 0.558(2) 0.668(3) 0.8843(9) 0.0467(4) Uani 0.0561(13) 1 d D . P A 2
F6' F 0.488(5) 0.595(3) 0.9603(12) 0.0363(4) Uani 0.0561(13) 1 d D . P A 2
O5' O 0.381(16) 0.823(14) 0.839(6) 0.0259(3) Uani 0.0561(13) 1 d D . P A 2
O6' O 0.3091(16) 0.753(2) 0.9284(7) 0.028(5) Uani 0.0561(13) 1 d D . P A 2
C2' C 0.4966(8) 0.700(2) 0.9226(6) 0.0223(4) Uani 0.0561(13) 1 d D . P A 2
C1S C 0.23334(16) 0.7299(2) 1.05541(9) 0.0361(5) Uani 1 1 d D . . . .
H1SA H 0.2228 0.7099 1.0149 0.043 Uiso 1 1 calc R U . B 1
H1SB H 0.1645 0.7197 1.0693 0.043 Uiso 1 1 calc R U . B 1
Cl1 Cl 0.3263(2) 0.5999(4) 1.09039(17) 0.0191(13) Uani 0.36(3) 1 d D . P C 1
Cl2 Cl 0.2833(5) 0.9114(3) 1.0683(2) 0.0308(15) Uani 0.36(3) 1 d D . P C 1
Cl1' Cl 0.3258(2) 0.6081(4) 1.08913(14) 0.0508(13) Uani 0.64(3) 1 d D . P C 2
Cl2' Cl 0.2678(8) 0.9195(4) 1.0642(2) 0.0654(12) Uani 0.64(3) 1 d D . P C 2

loop_
_atom_site_aniso_label
_atom_site_aniso_U_11
_atom_site_aniso_U_22
_atom_site_aniso_U_33
_atom_site_aniso_U_23
_atom_site_aniso_U_13
_atom_site_aniso_U_12
Rh1 0.00749(4) 0.00813(4) 0.00939(5) 0.00045(3) 0.00154(3) -0.00009(3)
P1 0.01060(15) 0.01155(15) 0.01218(16) -0.00109(12) 0.00198(12) 0.00134(12)
P2 0.01276(16) 0.01176(15) 0.01254(16) 0.00188(12) 0.00024(13) -0.00019(12)
P3 0.01058(15) 0.00973(14) 0.01111(15) 0.00193(12) 0.00057(12) -0.00012(12)
S1 0.01059(14) 0.01395(15) 0.01166(15) -0.00193(12) 0.00323(11) -0.00044(11)
F1 0.0307(5) 0.0320(6) 0.0125(4) -0.0050(4) -0.0009(4) 0.0023(4)
F2 0.0372(6) 0.0155(4) 0.0265(5) -0.0022(4) 0.0091(4) 0.0043(4)
F3 0.0188(5) 0.0417(6) 0.0311(6) -0.0112(5) 0.0133(4) 0.0011(4)
O1 0.0107(4) 0.0140(5) 0.0136(5) -0.0009(4) 0.0037(4) 0.0012(3)
O2 0.0197(5) 0.0157(5) 0.0230(6) 0.0001(4) 0.0072(4) -0.0033(4)
O3 0.0152(5) 0.0263(6) 0.0137(5) -0.0033(4) -0.0003(4) 0.0017(4)
C1 0.0155(6) 0.0192(7) 0.0152(7) -0.0030(5) 0.0045(5) 0.0012(5)
C11 0.0224(7) 0.0168(7) 0.0136(7) -0.0017(5) 0.0021(6) 0.0012(5)
C12 0.0125(7) 0.0333(9) 0.0250(8) -0.0105(7) 0.0060(6) -0.0016(6)
C13 0.0296(8) 0.0131(6) 0.0202(7) -0.0006(5) 0.0035(6) 0.0060(6)
C21 0.0175(7) 0.0291(8) 0.0194(8) 0.0021(6) -0.0018(6) 0.0056(6)
C22 0.0226(8) 0.0226(7) 0.0135(7) 0.0015(6) 0.0018(6) 0.0024(6)
C23 0.0285(8) 0.0165(7) 0.0229(8) 0.0045(6) -0.0024(7) -0.0063(6)
C31 0.0216(7) 0.0109(6) 0.0200(7) 0.0025(5) 0.0047(6) 0.0041(5)
C32 0.0174(7) 0.0168(7) 0.0187(7) 0.0032(5) -0.0061(5) -0.0014(5)
C33 0.0186(7) 0.0144(6) 0.0175(7) 0.0030(5) 0.0056(5) -0.0027(5)
O4 0.0182(5) 0.0212(5) 0.0186(5) 0.0005(4) -0.0019(4) -0.0107(4)
S2 0.01216(17) 0.01177(16) 0.01052(16) 0.00148(12) 0.00035(13) -0.00292(12)
F4 0.0565(10) 0.0354(7) 0.0287(6) -0.0002(5) -0.0148(7) -0.0317(7)
F5 0.0615(10) 0.0536(9) 0.0287(7) -0.0112(6) 0.0198(7) 0.0105(7)
F6 0.0557(8) 0.0283(8) 0.0193(7) 0.0100(6) -0.0147(7) -0.0090(8)
O5 0.0350(7) 0.0170(6) 0.0227(6) 0.0076(5) -0.0075(5) 0.0007(5)
O6 0.0186(6) 0.0327(7) 0.0305(8) -0.0013(6) 0.0117(5) -0.0017(5)
C2 0.0325(10) 0.0178(8) 0.0152(8) 0.0007(6) -0.0016(7) -0.0057(7)
S2' 0.025(4) 0.020(3) 0.014(3) 0.001(2) 0.003(3) -0.005(3)
F4' 0.0565(10) 0.0354(7) 0.0287(6) -0.0002(5) -0.0148(7) -0.0317(7)
F5' 0.0615(10) 0.0536(9) 0.0287(7) -0.0112(6) 0.0198(7) 0.0105(7)
F6' 0.0557(8) 0.0283(8) 0.0193(7) 0.0100(6) -0.0147(7) -0.0090(8)
O5' 0.0350(7) 0.0170(6) 0.0227(6) 0.0076(5) -0.0075(5) 0.0007(5)
O6' 0.016(10) 0.019(10) 0.050(16) -0.014(10) 0.006(10) 0.004(8)
C2' 0.0325(10) 0.0178(8) 0.0152(8) 0.0007(6) -0.0016(7) -0.0057(7)
C1S 0.0275(9) 0.0466(12) 0.0362(11) -0.0095(9) 0.0114(8) -0.0115(9)
Cl1 0.0080(15) 0.0190(18) 0.0299(17) -0.0053(11) 0.0009(11) -0.0012(7)
Cl2 0.056(2) 0.0180(18) 0.0214(13) -0.0038(8) 0.0162(9) -0.0046(10)
Cl1' 0.0413(16) 0.065(2) 0.0496(16) -0.0267(13) 0.0204(12) -0.0130(11)
Cl2' 0.105(2) 0.0586(17) 0.0348(11) -0.0116(10) 0.0182(13) -0.0190(12)

loop_
_atom_type_symbol
_atom_type_description
_atom_type_scat_dispersion_real
_atom_type_scat_dispersion_imag
_atom_type_scat_source
C C 0.0033 0.0016 'International Tables Vol C Tables 4.2.6.8 and 6.1.1.4'
H H 0.0000 0.0000 'International Tables Vol C Tables 4.2.6.8 and 6.1.1.4'
O O 0.0106 0.0060 'International Tables Vol C Tables 4.2.6.8 and 6.1.1.4'
F F 0.0171 0.0103 'International Tables Vol C Tables 4.2.6.8 and 6.1.1.4'
P P 0.1023 0.0942 'International Tables Vol C Tables 4.2.6.8 and 6.1.1.4'
S S 0.1246 0.1234 'International Tables Vol C Tables 4.2.6.8 and 6.1.1.4'
Cl Cl 0.1484 0.1585 'International Tables Vol C Tables 4.2.6.8 and 6.1.1.4'
Rh Rh -1.1178 0.9187 'International Tables Vol C Tables 4.2.6.8 and 6.1.1.4'

loop_
_geom_angle_atom_site_label_1
_geom_angle_atom_site_label_2
_geom_angle_atom_site_label_3
_geom_angle
O1 Rh1 P1 174.18(3)
O1 Rh1 O4 82.06(4)
P1 Rh1 O4 103.76(3)
O1 Rh1 P3 86.52(3)
P1 Rh1 P3 93.063(14)
O4 Rh1 P3 94.17(3)
O1 Rh1 P2 86.30(3)
P1 Rh1 P2 94.385(14)
O4 Rh1 P2 81.82(3)
P3 Rh1 P2 172.203(14)
O1 Rh1 H1 94.2(8)
P1 Rh1 H1 80.0(8)
O4 Rh1 H1 174.4(8)
P3 Rh1 H1 89.8(8)
P2 Rh1 H1 93.8(8)
C12 P1 C11 104.90(8)
C12 P1 C13 105.73(9)
C11 P1 C13 97.57(8)
C12 P1 Rh1 112.13(6)
C11 P1 Rh1 117.76(5)
C13 P1 Rh1 116.97(6)
C23 P2 C22 102.94(8)
C23 P2 C21 104.66(8)
C22 P2 C21 100.94(8)
C23 P2 Rh1 119.48(6)
C22 P2 Rh1 110.32(5)
C21 P2 Rh1 116.18(6)
C31 P3 C32 101.89(8)
C31 P3 C33 100.18(7)
C32 P3 C33 104.90(8)
C31 P3 Rh1 111.05(5)
C32 P3 Rh1 117.89(5)
C33 P3 Rh1 118.34(5)
O2 S1 O3 116.14(7)
O2 S1 O1 114.30(6)
O3 S1 O1 114.62(7)
O2 S1 C1 105.01(7)
O3 S1 C1 104.48(7)
O1 S1 C1 99.71(7)
S1 O1 Rh1 124.30(6)
F1 C1 F3 108.37(13)
F1 C1 F2 108.20(13)
F3 C1 F2 108.05(13)
F1 C1 S1 111.02(11)
F3 C1 S1 110.11(11)
F2 C1 S1 110.99(10)
P1 C11 H11A 109.5
P1 C11 H11B 109.5
H11A C11 H11B 109.5
P1 C11 H11C 109.5
H11A C11 H11C 109.5
H11B C11 H11C 109.5
P1 C12 H12A 109.5
P1 C12 H12B 109.5
H12A C12 H12B 109.5
P1 C12 H12C 109.5
H12A C12 H12C 109.5
H12B C12 H12C 109.5
P1 C13 H13A 109.5
P1 C13 H13B 109.5
H13A C13 H13B 109.5
P1 C13 H13C 109.5
H13A C13 H13C 109.5
H13B C13 H13C 109.5
P2 C21 H21A 109.5
P2 C21 H21B 109.5
H21A C21 H21B 109.5
P2 C21 H21C 109.5
H21A C21 H21C 109.5
H21B C21 H21C 109.5
P2 C22 H22A 109.5
P2 C22 H22B 109.5
H22A C22 H22B 109.5
P2 C22 H22C 109.5
H22A C22 H22C 109.5
H22B C22 H22C 109.5
P2 C23 H23A 109.5
P2 C23 H23B 109.5
H23A C23 H23B 109.5
P2 C23 H23C 109.5
H23A C23 H23C 109.5
H23B C23 H23C 109.5
P3 C31 H31A 109.5
P3 C31 H31B 109.5
H31A C31 H31B 109.5
P3 C31 H31C 109.5
H31A C31 H31C 109.5
H31B C31 H31C 109.5
P3 C32 H32A 109.5
P3 C32 H32B 109.5
H32A C32 H32B 109.5
P3 C32 H32C 109.5
H32A C32 H32C 109.5
H32B C32 H32C 109.5
P3 C33 H33A 109.5
P3 C33 H33B 109.5
H33A C33 H33B 109.5
P3 C33 H33C 109.5
H33A C33 H33C 109.5
H33B C33 H33C 109.5
S2' O4 Rh1 140.8(3)
S2 O4 Rh1 146.23(7)
O6 S2 O5 116.1(3)
O6 S2 O4 113.57(8)
O5 S2 O4 114.8(5)
O6 S2 C2 104.53(8)
O5 S2 C2 103.4(5)
O4 S2 C2 102.14(7)
F5 C2 F6 108.01(18)
F5 C2 F4 108.46(16)
F6 C2 F4 107.15(18)
F5 C2 S2 110.80(12)
F6 C2 S2 111.77(13)
F4 C2 S2 110.50(12)
O5' S2' O6' 125(5)
O5' S2' O4 115(8)
O6' S2' O4 108.4(10)
O5' S2' C2' 105(9)
O6' S2' C2' 98.3(11)
O4 S2' C2' 100.0(7)
F5' C2' F6' 116.2(12)
F5' C2' F4' 119.2(12)
F6' C2' F4' 115.1(11)
F5' C2' S2' 104.0(15)
F6' C2' S2' 106(3)
F4' C2' S2' 90.4(14)
Cl1' C1S Cl2' 114.3(3)
Cl2 C1S Cl1 108.7(3)
Cl2 C1S H1SA 110.0
Cl1 C1S H1SA 110.0
Cl2 C1S H1SB 110.0
Cl1 C1S H1SB 110.0
H1SA C1S H1SB 108.3

loop_
_geom_bond_atom_site_label_1
_geom_bond_atom_site_label_2
_geom_bond_distance
Rh1 O1 2.1944(10)
Rh1 P1 2.2217(4)
Rh1 O4 2.2464(11)
Rh1 P3 2.3475(4)
Rh1 P2 2.3693(4)
Rh1 H1 1.44(2)
P1 C12 1.8027(16)
P1 C11 1.8083(15)
P1 C13 1.8118(16)
P2 C23 1.8103(16)
P2 C22 1.8109(16)
P2 C21 1.8171(16)
P3 C31 1.8093(15)
P3 C32 1.8100(15)
P3 C33 1.8196(15)
S1 O2 1.4366(12)
S1 O3 1.4385(12)
S1 O1 1.4688(11)
S1 C1 1.8309(15)
F1 C1 1.3261(18)
F2 C1 1.3288(19)
F3 C1 1.3269(18)
C11 H11A 0.9800
C11 H11B 0.9800
C11 H11C 0.9800
C12 H12A 0.9800
C12 H12B 0.9800
C12 H12C 0.9800
C13 H13A 0.9800
C13 H13B 0.9800
C13 H13C 0.9800
C21 H21A 0.9800
C21 H21B 0.9800
C21 H21C 0.9800
C22 H22A 0.9800
C22 H22B 0.9800
C22 H22C 0.9800
C23 H23A 0.9800
C23 H23B 0.9800
C23 H23C 0.9800
C31 H31A 0.9800
C31 H31B 0.9800
C31 H31C 0.9800
C32 H32A 0.9800
C32 H32B 0.9800
C32 H32C 0.9800
C33 H33A 0.9800
C33 H33B 0.9800
C33 H33C 0.9800
O4 S2' 1.437(4)
O4 S2 1.4512(11)
S2 O6 1.4307(13)
S2 O5 1.435(5)
S2 C2 1.8140(18)
F4 C2 1.3365(18)
F5 C2 1.323(2)
F6 C2 1.326(2)
S2' O5' 1.435(5)
S2' O6' 1.436(5)
S2' C2' 1.813(5)
F4' C2' 1.331(4)
F5' C2' 1.329(4)
F6' C2' 1.330(4)
C1S Cl1' 1.736(3)
C1S Cl2 1.773(3)
C1S Cl2' 1.774(3)
C1S Cl1 1.800(3)
C1S H1SA 0.9900
C1S H1SB 0.9900

loop_
_geom_hbond_atom_site_label_D
_geom_hbond_atom_site_label_H
_geom_hbond_atom_site_label_A
_geom_hbond_distance_DH
_geom_hbond_distance_HA
_geom_hbond_distance_DA
_geom_hbond_angle_DHA
_geom_hbond_site_symmetry_A
C1S H1SA F1 0.99 2.56 3.145(2) 117.4 .
C1S H1SA F5 0.99 2.60 3.191(3) 118.4 .
C1S H1SB O2 0.99 2.38 3.349(2) 166.0 3_567

loop_
_geom_torsion_atom_site_label_1
_geom_torsion_atom_site_label_2
_geom_torsion_atom_site_label_3
_geom_torsion_atom_site_label_4
_geom_torsion
O2 S1 O1 Rh1 71.25(9)
O3 S1 O1 Rh1 -66.37(9)
C1 S1 O1 Rh1 -177.31(7)
O2 S1 C1 F1 59.71(12)
O3 S1 C1 F1 -177.59(11)
O1 S1 C1 F1 -58.86(12)
O2 S1 C1 F3 -60.32(12)
O3 S1 C1 F3 62.39(12)
O1 S1 C1 F3 -178.88(11)
O2 S1 C1 F2 -179.91(11)
O3 S1 C1 F2 -57.21(12)
O1 S1 C1 F2 61.52(12)
S2' O4 S2 O6 166.3(4)
Rh1 O4 S2 O6 -83.02(15)
S2' O4 S2 O5 -56.8(5)
Rh1 O4 S2 O5 53.9(4)
S2' O4 S2 C2 54.4(4)
Rh1 O4 S2 C2 165.04(13)
O6 S2 C2 F5 178.02(13)
O5 S2 C2 F5 56.1(4)
O4 S2 C2 F5 -63.41(14)
O6 S2 C2 F6 -61.46(19)
O5 S2 C2 F6 176.6(5)
O4 S2 C2 F6 57.11(18)
O6 S2 C2 F4 57.78(15)
O5 S2 C2 F4 -64.2(4)
O4 S2 C2 F4 176.35(13)
S2 O4 S2' O5' 57(8)
Rh1 O4 S2' O5' -68(8)
S2 O4 S2' O6' -158.1(12)
Rh1 O4 S2' O6' 77.3(11)
S2 O4 S2' C2' -55.8(7)
Rh1 O4 S2' C2' 179.6(6)
O5' S2' C2' F5' -51(7)
O6' S2' C2' F5' 179.4(15)
O4 S2' C2' F5' 69.0(12)
O5' S2' C2' F6' -174(7)
O6' S2' C2' F6' 56.2(15)
O4 S2' C2' F6' -54.2(13)
O5' S2' C2' F4' 69(7)
O6' S2' C2' F4' -60.2(14)
O4 S2' C2' F4' -170.7(11)
